data_4330623
loop_
_publ_author_name
'Ilya M. Sluch'
'Anthea J. Miranda'
'Oussama Elbjeirami'
'Mohammad A. Omary'
'LeGrande M. Slaughter'

_publ_section_title
;
 Interplay of Metallophilic Interactions, \p-\p Stacking, and Ligand
 Substituent Effects in the Structures and Luminescence Properties of
 Neutral PtII and PdII Aryl Isocyanide Complexes
;
_journal_name_full 'Inorganic Chemistry'
_journal_page_first 10728
_journal_page_last 10746
_journal_paper_doi 10.1021/ic301104a
_journal_volume 51
_journal_year 2012
_chemical_formula_moiety 'C16 H14 Cl2 N2 O2 Pd'
_chemical_formula_sum 'C16 H14 Cl2 N2 O2 Pd'
_chemical_formula_weight 443.59
_chemical_name_common 'Bis(p-methoxyphenylisocyanide) palladium dichloride'
_chemical_name_systematic cis-Dichlorobis(4-methoxyphenylisocyanide)palladium(II)
_space_group_IT_number 2
_symmetry_cell_setting triclinic
_symmetry_Int_Tables_number 2
_symmetry_space_group_name_Hall '-P 1'
_symmetry_space_group_name_H-M 'P -1'
_atom_sites_solution_hydrogens geom
_atom_sites_solution_primary direct
_atom_sites_solution_secondary difmap
_audit_creation_method SHELXL-97
_cell_angle_alpha 96.317(1)
_cell_angle_beta 104.314(1)
_cell_angle_gamma 118.329(1)
_cell_formula_units_Z 4
_cell_length_a 12.2899(3)
_cell_length_b 12.3550(3)
_cell_length_c 14.1451(3)
_cell_measurement_reflns_used 9971
_cell_measurement_temperature 115(2)
_cell_measurement_theta_max 28.17
_cell_measurement_theta_min 3.39
_cell_volume 1765.61(8)
_computing_cell_refinement 'Bruker SAINT'
_computing_data_collection 'Bruker APEX2'
_computing_data_reduction 'Bruker SAINT'
_computing_molecular_graphics 'Bruker SHELXTL (XP)'
_computing_publication_material 'Bruker SHELXTL (XCIF)'
_computing_structure_refinement 'Bruker SHELXTL (XL)'
_computing_structure_solution 'Bruker SHELXTL (XS)'
_diffrn_ambient_temperature 115(2)
_diffrn_detector_area_resol_mean 0.75
_diffrn_measured_fraction_theta_full 0.994
_diffrn_measured_fraction_theta_max 0.994
_diffrn_measurement_device_type 'Bruker SMART APEX II CCD'
_diffrn_measurement_method 'phi and omega scans'
_diffrn_radiation_monochromator graphite
_diffrn_radiation_probe x-ray
_diffrn_radiation_type MoK\a
_diffrn_radiation_wavelength 0.71073
_diffrn_reflns_av_R_equivalents 0.0256
_diffrn_reflns_av_sigmaI/netI 0.0283
_diffrn_reflns_limit_h_max 16
_diffrn_reflns_limit_h_min -14
_diffrn_reflns_limit_k_max 16
_diffrn_reflns_limit_k_min -16
_diffrn_reflns_limit_l_max 15
_diffrn_reflns_limit_l_min -18
_diffrn_reflns_number 25068
_diffrn_reflns_theta_full 28.00
_diffrn_reflns_theta_max 28.00
_diffrn_reflns_theta_min 1.93
_diffrn_source 'fine-focus sealed tube'
_diffrn_standards_decay_% N/A
_diffrn_standards_interval_count N/A
_diffrn_standards_interval_time N/A
_diffrn_standards_number 0
_exptl_absorpt_coefficient_mu 1.362
_exptl_absorpt_correction_T_max 0.9475
_exptl_absorpt_correction_T_min 0.6620
_exptl_absorpt_correction_type multi-scan
_exptl_absorpt_process_details 'Bruker SADABS'
_exptl_crystal_colour yellow
_exptl_crystal_density_diffrn 1.669
_exptl_crystal_description rod
_exptl_crystal_F_000 880
_exptl_crystal_recrystallization_method 'slow diffusion of n-hexane into dichloromethane soln'
_exptl_crystal_size_max 0.33
_exptl_crystal_size_mid 0.10
_exptl_crystal_size_min 0.04
_refine_diff_density_max 0.411
_refine_diff_density_min -0.492
_refine_diff_density_rms 0.069
_refine_ls_extinction_method none
_refine_ls_goodness_of_fit_ref 1.022
_refine_ls_hydrogen_treatment constr
_refine_ls_matrix_type full
_refine_ls_number_parameters 419
_refine_ls_number_reflns 8490
_refine_ls_number_restraints 0
_refine_ls_restrained_S_all 1.022
_refine_ls_R_factor_all 0.0301
_refine_ls_R_factor_gt 0.0225
_refine_ls_shift/su_max 0.003
_refine_ls_shift/su_mean 0.000
_refine_ls_structure_factor_coef Fsqd
_refine_ls_weighting_details 'calc w=1/[\s^2^(Fo^2^)+(0.0214P)^2^+0.7244P] where P=(Fo^2^+2Fc^2^)/3'
_refine_ls_weighting_scheme calc
_refine_ls_wR_factor_gt 0.0503
_refine_ls_wR_factor_ref 0.0534
_reflns_number_gt 7194
_reflns_number_total 8490
_reflns_threshold_expression >2sigma(I)
_cod_data_source_file ic301104a_si_002_13.cif
_cod_data_source_block cmplx10a
_cod_original_cell_volume 1765.62(8)
_cod_database_code 4330623

loop_
_symmetry_equiv_pos_as_xyz
'x, y, z'
'-x, -y, -z'

loop_
_atom_site_label
_atom_site_type_symbol
_atom_site_fract_x
_atom_site_fract_y
_atom_site_fract_z
_atom_site_U_iso_or_equiv
_atom_site_adp_type
_atom_site_occupancy
_atom_site_symmetry_multiplicity
_atom_site_calc_flag
_atom_site_refinement_flags
Pd1 Pd 0.634403(13) 0.491916(13) 0.491826(10) 0.01766(4) Uani 1 1 d .
Cl1 Cl 0.73603(5) 0.65708(5) 0.42175(4) 0.02694(11) Uani 1 1 d .
Cl2 Cl 0.47783(5) 0.35455(5) 0.33765(4) 0.02613(11) Uani 1 1 d .
C1 C 0.76548(19) 0.61159(18) 0.61784(15) 0.0220(4) Uani 1 1 d .
N1 N 0.84437(16) 0.68986(16) 0.68919(13) 0.0239(4) Uani 1 1 d .
C2 C 0.56541(18) 0.35841(18) 0.56004(14) 0.0210(4) Uani 1 1 d .
N2 N 0.53341(16) 0.28398(15) 0.60462(12) 0.0217(3) Uani 1 1 d .
C11 C 0.93847(18) 0.79261(18) 0.77330(15) 0.0219(4) Uani 1 1 d .
C12 C 0.9674(2) 0.77281(19) 0.86818(16) 0.0268(4) Uani 1 1 d .
H12 H 0.9265 0.6889 0.8765 0.032 Uiso 1 1 calc R
C13 C 1.0568(2) 0.87647(19) 0.95104(15) 0.0257(4) Uani 1 1 d .
H13 H 1.0786 0.8640 1.0166 0.031 Uiso 1 1 calc R
C14 C 1.11430(18) 0.99867(18) 0.93798(15) 0.0227(4) Uani 1 1 d .
C15 C 1.0845(2) 1.01737(19) 0.84132(16) 0.0269(4) Uani 1 1 d .
H15 H 1.1243 1.1011 0.8327 0.032 Uiso 1 1 calc R
C16 C 0.9975(2) 0.91422(19) 0.75896(15) 0.0258(4) Uani 1 1 d .
H16 H 0.9779 0.9259 0.6929 0.031 Uiso 1 1 calc R
O1 O 1.20168(14) 1.10676(13) 1.01416(11) 0.0297(3) Uani 1 1 d .
C17 C 1.2465(2) 1.0932(2) 1.11266(16) 0.0363(5) Uani 1 1 d .
H17A H 1.1711 1.0468 1.1346 0.054 Uiso 1 1 calc R
H17B H 1.3078 1.1778 1.1603 0.054 Uiso 1 1 calc R
H17C H 1.2913 1.0457 1.1108 0.054 Uiso 1 1 calc R
C21 C 0.50692(19) 0.19773(18) 0.66479(14) 0.0218(4) Uani 1 1 d .
C22 C 0.39127(19) 0.14836(18) 0.68615(15) 0.0224(4) Uani 1 1 d .
H22 H 0.3274 0.1691 0.6575 0.027 Uiso 1 1 calc R
C23 C 0.3696(2) 0.06837(19) 0.74972(16) 0.0252(4) Uani 1 1 d .
H23 H 0.2905 0.0338 0.7649 0.030 Uiso 1 1 calc R
C24 C 0.4641(2) 0.03885(19) 0.79125(16) 0.0260(4) Uani 1 1 d .
C25 C 0.5795(2) 0.0893(2) 0.76873(16) 0.0276(4) Uani 1 1 d .
H25 H 0.6437 0.0688 0.7972 0.033 Uiso 1 1 calc R
C26 C 0.6019(2) 0.16893(19) 0.70533(15) 0.0250(4) Uani 1 1 d .
H26 H 0.6807 0.2033 0.6898 0.030 Uiso 1 1 calc R
O2 O 0.45282(16) -0.03882(16) 0.85433(13) 0.0361(4) Uani 1 1 d .
C27 C 0.3399(2) -0.0853(2) 0.8853(2) 0.0412(6) Uani 1 1 d .
H27A H 0.3380 -0.0131 0.9194 0.062 Uiso 1 1 calc R
H27B H 0.3443 -0.1374 0.9319 0.062 Uiso 1 1 calc R
H27C H 0.2600 -0.1374 0.8257 0.062 Uiso 1 1 calc R
Pd2 Pd 0.940421(14) 0.578582(14) 0.239405(11) 0.01922(4) Uani 1 1 d .
Cl3 Cl 1.02534(5) 0.73937(5) 0.16134(4) 0.03114(12) Uani 1 1 d .
Cl4 Cl 1.11832(5) 0.55300(5) 0.26925(5) 0.03254(12) Uani 1 1 d .
C3 C 0.78310(19) 0.58788(19) 0.20320(15) 0.0241(4) Uani 1 1 d .
N3 N 0.69082(16) 0.59319(16) 0.17256(13) 0.0250(4) Uani 1 1 d .
C4 C 0.87659(19) 0.45067(19) 0.31121(16) 0.0242(4) Uani 1 1 d .
N4 N 0.84828(16) 0.37750(16) 0.35740(13) 0.0262(4) Uani 1 1 d .
C31 C 0.58424(18) 0.60725(18) 0.12876(15) 0.0217(4) Uani 1 1 d .
C32 C 0.47704(19) 0.55969(18) 0.16125(15) 0.0232(4) Uani 1 1 d .
H32 H 0.4747 0.5175 0.2136 0.028 Uiso 1 1 calc R
C33 C 0.37288(18) 0.57474(18) 0.11602(15) 0.0222(4) Uani 1 1 d .
H33 H 0.2981 0.5420 0.1368 0.027 Uiso 1 1 calc R
C34 C 0.37852(18) 0.63768(18) 0.04038(15) 0.0215(4) Uani 1 1 d .
C35 C 0.48816(19) 0.68540(19) 0.00888(15) 0.0241(4) Uani 1 1 d .
H35 H 0.4915 0.7285 -0.0429 0.029 Uiso 1 1 calc R
C36 C 0.59090(19) 0.66981(18) 0.05291(15) 0.0231(4) Uani 1 1 d .
H36 H 0.6654 0.7014 0.0317 0.028 Uiso 1 1 calc R
O3 O 0.28263(13) 0.65784(14) -0.00915(11) 0.0279(3) Uani 1 1 d .
C37 C 0.1662(2) 0.6087(2) 0.01737(17) 0.0312(5) Uani 1 1 d .
H37A H 0.1235 0.5158 0.0044 0.047 Uiso 1 1 calc R
H37B H 0.1057 0.6299 -0.0235 0.047 Uiso 1 1 calc R
H37C H 0.1897 0.6468 0.0893 0.047 Uiso 1 1 calc R
C41 C 0.8122(2) 0.28603(18) 0.41248(15) 0.0240(4) Uani 1 1 d .
C42 C 0.90370(19) 0.2604(2) 0.46637(16) 0.0266(4) Uani 1 1 d .
H42 H 0.9920 0.3059 0.4676 0.032 Uiso 1 1 calc R
C43 C 0.86550(19) 0.16792(19) 0.51851(16) 0.0256(4) Uani 1 1 d .
H43 H 0.9272 0.1491 0.5557 0.031 Uiso 1 1 calc R
C44 C 0.73545(19) 0.10266(18) 0.51592(15) 0.0226(4) Uani 1 1 d .
C45 C 0.64553(19) 0.13136(19) 0.46287(15) 0.0236(4) Uani 1 1 d .
H45 H 0.5577 0.0877 0.4628 0.028 Uiso 1 1 calc R
C46 C 0.68272(19) 0.22250(18) 0.41046(15) 0.0226(4) Uani 1 1 d .
H46 H 0.6212 0.2417 0.3736 0.027 Uiso 1 1 calc R
O4 O 0.68562(14) 0.00790(13) 0.56206(11) 0.0273(3) Uani 1 1 d .
C47 C 0.7693(2) -0.0340(2) 0.61126(17) 0.0325(5) Uani 1 1 d .
H47A H 0.8017 -0.0617 0.5627 0.049 Uiso 1 1 calc R
H47B H 0.7197 -0.1054 0.6374 0.049 Uiso 1 1 calc R
H47C H 0.8440 0.0364 0.6674 0.049 Uiso 1 1 calc R

loop_
_atom_site_aniso_label
_atom_site_aniso_U_11
_atom_site_aniso_U_22
_atom_site_aniso_U_33
_atom_site_aniso_U_23
_atom_site_aniso_U_13
_atom_site_aniso_U_12
Pd1 0.01973(7) 0.01731(7) 0.01489(7) 0.00408(5) 0.00395(6) 0.00985(6)
Cl1 0.0293(2) 0.0259(2) 0.0256(3) 0.0125(2) 0.0096(2) 0.0131(2)
Cl2 0.0289(2) 0.0234(2) 0.0184(2) 0.00145(19) 0.00062(19) 0.0124(2)
C1 0.0248(10) 0.0218(9) 0.0213(10) 0.0080(8) 0.0064(8) 0.0137(9)
N1 0.0250(9) 0.0231(8) 0.0218(9) 0.0052(7) 0.0039(7) 0.0132(7)
C2 0.0217(9) 0.0210(9) 0.0180(9) 0.0022(8) 0.0042(8) 0.0113(8)
N2 0.0231(8) 0.0209(8) 0.0186(8) 0.0040(7) 0.0056(7) 0.0105(7)
C11 0.0195(9) 0.0196(9) 0.0197(10) 0.0011(8) 0.0013(8) 0.0085(8)
C12 0.0297(11) 0.0205(10) 0.0247(11) 0.0097(8) 0.0071(9) 0.0093(9)
C13 0.0276(10) 0.0249(10) 0.0178(10) 0.0080(8) 0.0059(8) 0.0092(9)
C14 0.0199(9) 0.0216(9) 0.0198(10) 0.0014(8) 0.0034(8) 0.0082(8)
C15 0.0258(10) 0.0201(10) 0.0276(11) 0.0095(8) 0.0033(9) 0.0087(9)
C16 0.0292(11) 0.0268(10) 0.0208(10) 0.0113(8) 0.0042(8) 0.0152(9)
O1 0.0291(8) 0.0220(7) 0.0226(8) 0.0014(6) 0.0010(6) 0.0066(6)
C17 0.0377(13) 0.0355(12) 0.0187(11) 0.0005(9) 0.0011(9) 0.0117(11)
C21 0.0278(10) 0.0180(9) 0.0179(9) 0.0051(7) 0.0072(8) 0.0109(8)
C22 0.0270(10) 0.0216(9) 0.0197(10) 0.0044(8) 0.0070(8) 0.0141(8)
C23 0.0284(10) 0.0235(10) 0.0264(11) 0.0067(8) 0.0129(9) 0.0138(9)
C24 0.0341(11) 0.0246(10) 0.0246(11) 0.0109(8) 0.0135(9) 0.0167(9)
C25 0.0300(11) 0.0300(11) 0.0298(11) 0.0117(9) 0.0110(9) 0.0196(10)
C26 0.0267(10) 0.0241(10) 0.0255(11) 0.0073(8) 0.0115(9) 0.0128(9)
O2 0.0447(9) 0.0436(9) 0.0423(10) 0.0294(8) 0.0264(8) 0.0302(8)
C27 0.0488(15) 0.0473(15) 0.0476(15) 0.0325(13) 0.0313(13) 0.0288(13)
Pd2 0.01923(7) 0.02021(8) 0.02001(8) 0.00868(6) 0.00746(6) 0.01057(6)
Cl3 0.0415(3) 0.0307(3) 0.0372(3) 0.0219(2) 0.0230(2) 0.0235(2)
Cl4 0.0237(2) 0.0315(3) 0.0496(3) 0.0208(2) 0.0136(2) 0.0172(2)
C3 0.0253(10) 0.0263(10) 0.0201(10) 0.0047(8) 0.0082(8) 0.0131(9)
N3 0.0251(9) 0.0269(9) 0.0221(9) 0.0035(7) 0.0065(7) 0.0144(8)
C4 0.0219(10) 0.0249(10) 0.0247(11) 0.0076(9) 0.0081(8) 0.0111(9)
N4 0.0263(9) 0.0225(9) 0.0281(9) 0.0094(7) 0.0121(8) 0.0095(7)
C31 0.0194(9) 0.0220(9) 0.0211(10) 0.0015(8) 0.0032(8) 0.0116(8)
C32 0.0258(10) 0.0218(9) 0.0203(10) 0.0053(8) 0.0064(8) 0.0120(8)
C33 0.0190(9) 0.0223(9) 0.0215(10) 0.0038(8) 0.0079(8) 0.0080(8)
C34 0.0211(9) 0.0203(9) 0.0203(10) 0.0014(8) 0.0037(8) 0.0112(8)
C35 0.0263(10) 0.0214(10) 0.0242(10) 0.0082(8) 0.0099(8) 0.0111(9)
C36 0.0212(9) 0.0204(9) 0.0245(10) 0.0033(8) 0.0095(8) 0.0084(8)
O3 0.0242(7) 0.0353(8) 0.0288(8) 0.0126(7) 0.0090(6) 0.0180(7)
C37 0.0228(10) 0.0403(13) 0.0329(12) 0.0086(10) 0.0088(9) 0.0188(10)
C41 0.0278(10) 0.0202(9) 0.0246(10) 0.0093(8) 0.0136(8) 0.0099(9)
C42 0.0207(10) 0.0273(11) 0.0292(11) 0.0088(9) 0.0101(9) 0.0095(9)
C43 0.0236(10) 0.0275(10) 0.0265(11) 0.0087(9) 0.0074(8) 0.0140(9)
C44 0.0269(10) 0.0186(9) 0.0208(10) 0.0052(8) 0.0110(8) 0.0093(8)
C45 0.0224(10) 0.0224(10) 0.0274(11) 0.0072(8) 0.0128(8) 0.0105(8)
C46 0.0231(10) 0.0221(10) 0.0248(10) 0.0067(8) 0.0094(8) 0.0128(8)
O4 0.0308(8) 0.0251(7) 0.0291(8) 0.0150(6) 0.0137(6) 0.0136(7)
C47 0.0415(13) 0.0286(11) 0.0294(12) 0.0146(9) 0.0099(10) 0.0194(10)

loop_
_atom_type_symbol
_atom_type_description
_atom_type_scat_dispersion_real
_atom_type_scat_dispersion_imag
_atom_type_scat_source
C C 0.0033 0.0016 'International Tables Vol C Tables 4.2.6.8 and 6.1.1.4'
H H 0.0000 0.0000 'International Tables Vol C Tables 4.2.6.8 and 6.1.1.4'
N N 0.0061 0.0033 'International Tables Vol C Tables 4.2.6.8 and 6.1.1.4'
O O 0.0106 0.0060 'International Tables Vol C Tables 4.2.6.8 and 6.1.1.4'
Cl Cl 0.1484 0.1585 'International Tables Vol C Tables 4.2.6.8 and 6.1.1.4'
Pd Pd -0.9988 1.0072 'International Tables Vol C Tables 4.2.6.8 and 6.1.1.4'

loop_
_geom_angle_atom_site_label_1
_geom_angle_atom_site_label_2
_geom_angle_atom_site_label_3
_geom_angle
_geom_angle_site_symmetry_3
C1 Pd1 C2 91.12(8) .
C1 Pd1 Cl1 84.43(6) .
C2 Pd1 Cl1 174.51(6) .
C1 Pd1 Cl2 177.78(6) .
C2 Pd1 Cl2 90.97(6) .
Cl1 Pd1 Cl2 93.531(19) .
C1 Pd1 Pd1 100.05(6) 2_666
C2 Pd1 Pd1 81.08(6) 2_666
Cl1 Pd1 Pd1 102.829(14) 2_666
Cl2 Pd1 Pd1 79.537(14) 2_666
N1 C1 Pd1 174.81(18) .
C1 N1 C11 175.3(2) .
N2 C2 Pd1 175.36(17) .
C2 N2 C21 174.49(19) .
C12 C11 C16 121.47(18) .
C12 C11 N1 120.26(18) .
C16 C11 N1 118.22(18) .
C11 C12 C13 119.32(19) .
C11 C12 H12 120.3 .
C13 C12 H12 120.3 .
C12 C13 C14 119.74(19) .
C12 C13 H13 120.1 .
C14 C13 H13 120.1 .
O1 C14 C13 124.48(18) .
O1 C14 C15 115.18(18) .
C13 C14 C15 120.35(18) .
C16 C15 C14 119.83(19) .
C16 C15 H15 120.1 .
C14 C15 H15 120.1 .
C15 C16 C11 119.27(19) .
C15 C16 H16 120.4 .
C11 C16 H16 120.4 .
C14 O1 C17 117.79(17) .
O1 C17 H17A 109.5 .
O1 C17 H17B 109.5 .
H17A C17 H17B 109.5 .
O1 C17 H17C 109.5 .
H17A C17 H17C 109.5 .
H17B C17 H17C 109.5 .
C22 C21 C26 121.61(18) .
C22 C21 N2 120.05(18) .
C26 C21 N2 118.28(18) .
C21 C22 C23 119.32(18) .
C21 C22 H22 120.3 .
C23 C22 H22 120.3 .
C22 C23 C24 119.78(19) .
C22 C23 H23 120.1 .
C24 C23 H23 120.1 .
O2 C24 C25 115.34(18) .
O2 C24 C23 124.65(19) .
C25 C24 C23 120.01(19) .
C26 C25 C24 120.64(19) .
C26 C25 H25 119.7 .
C24 C25 H25 119.7 .
C25 C26 C21 118.65(19) .
C25 C26 H26 120.7 .
C21 C26 H26 120.7 .
C24 O2 C27 117.09(17) .
O2 C27 H27A 109.5 .
O2 C27 H27B 109.5 .
H27A C27 H27B 109.5 .
O2 C27 H27C 109.5 .
H27A C27 H27C 109.5 .
H27B C27 H27C 109.5 .
C4 Pd2 C3 94.73(8) .
C4 Pd2 Cl4 85.12(6) .
C3 Pd2 Cl4 174.85(6) .
C4 Pd2 Cl3 176.98(6) .
C3 Pd2 Cl3 86.51(6) .
Cl4 Pd2 Cl3 93.880(19) .
N3 C3 Pd2 173.35(18) .
C3 N3 C31 174.0(2) .
N4 C4 Pd2 174.88(18) .
C4 N4 C41 179.0(2) .
C32 C31 C36 121.98(18) .
C32 C31 N3 120.32(18) .
C36 C31 N3 117.70(18) .
C31 C32 C33 118.88(19) .
C31 C32 H32 120.6 .
C33 C32 H32 120.6 .
C34 C33 C32 119.74(18) .
C34 C33 H33 120.1 .
C32 C33 H33 120.1 .
O3 C34 C33 124.85(18) .
O3 C34 C35 114.73(18) .
C33 C34 C35 120.42(18) .
C36 C35 C34 119.99(19) .
C36 C35 H35 120.0 .
C34 C35 H35 120.0 .
C35 C36 C31 118.99(18) .
C35 C36 H36 120.5 .
C31 C36 H36 120.5 .
C34 O3 C37 117.74(16) .
O3 C37 H37A 109.5 .
O3 C37 H37B 109.5 .
H37A C37 H37B 109.5 .
O3 C37 H37C 109.5 .
H37A C37 H37C 109.5 .
H37B C37 H37C 109.5 .
C42 C41 C46 121.67(18) .
C42 C41 N4 120.23(18) .
C46 C41 N4 118.10(18) .
C41 C42 C43 119.39(18) .
C41 C42 H42 120.3 .
C43 C42 H42 120.3 .
C42 C43 C44 119.32(19) .
C42 C43 H43 120.3 .
C44 C43 H43 120.3 .
O4 C44 C45 114.87(17) .
O4 C44 C43 124.69(18) .
C45 C44 C43 120.44(18) .
C46 C45 C44 120.46(18) .
C46 C45 H45 119.8 .
C44 C45 H45 119.8 .
C45 C46 C41 118.71(18) .
C45 C46 H46 120.6 .
C41 C46 H46 120.6 .
C44 O4 C47 118.12(16) .
O4 C47 H47A 109.5 .
O4 C47 H47B 109.5 .
H47A C47 H47B 109.5 .
O4 C47 H47C 109.5 .
H47A C47 H47C 109.5 .
H47B C47 H47C 109.5 .

loop_
_geom_bond_atom_site_label_1
_geom_bond_atom_site_label_2
_geom_bond_distance
_geom_bond_site_symmetry_2
Pd1 C1 1.923(2) .
Pd1 C2 1.949(2) .
Pd1 Cl1 2.3119(5) .
Pd1 Cl2 2.3131(5) .
Pd1 Pd1 3.4643(3) 2_666
C1 N1 1.143(2) .
N1 C11 1.399(2) .
C2 N2 1.142(3) .
N2 C21 1.405(3) .
C11 C12 1.381(3) .
C11 C16 1.389(3) .
C12 C13 1.385(3) .
C12 H12 0.9500 .
C13 C14 1.388(3) .
C13 H13 0.9500 .
C14 O1 1.359(2) .
C14 C15 1.400(3) .
C15 C16 1.374(3) .
C15 H15 0.9500 .
C16 H16 0.9500 .
O1 C17 1.426(3) .
C17 H17A 0.9800 .
C17 H17B 0.9800 .
C17 H17C 0.9800 .
C21 C22 1.383(3) .
C21 C26 1.388(3) .
C22 C23 1.386(3) .
C22 H22 0.9500 .
C23 C24 1.393(3) .
C23 H23 0.9500 .
C24 O2 1.364(2) .
C24 C25 1.389(3) .
C25 C26 1.381(3) .
C25 H25 0.9500 .
C26 H26 0.9500 .
O2 C27 1.431(3) .
C27 H27A 0.9800 .
C27 H27B 0.9800 .
C27 H27C 0.9800 .
Pd2 C4 1.927(2) .
Pd2 C3 1.936(2) .
Pd2 Cl4 2.2993(5) .
Pd2 Cl3 2.3108(5) .
C3 N3 1.145(3) .
N3 C31 1.403(2) .
C4 N4 1.144(3) .
N4 C41 1.404(3) .
C31 C32 1.384(3) .
C31 C36 1.386(3) .
C32 C33 1.389(3) .
C32 H32 0.9500 .
C33 C34 1.387(3) .
C33 H33 0.9500 .
C34 O3 1.360(2) .
C34 C35 1.401(3) .
C35 C36 1.374(3) .
C35 H35 0.9500 .
C36 H36 0.9500 .
O3 C37 1.431(2) .
C37 H37A 0.9800 .
C37 H37B 0.9800 .
C37 H37C 0.9800 .
C41 C42 1.383(3) .
C41 C46 1.391(3) .
C42 C43 1.385(3) .
C42 H42 0.9500 .
C43 C44 1.396(3) .
C43 H43 0.9500 .
C44 O4 1.363(2) .
C44 C45 1.389(3) .
C45 C46 1.375(3) .
C45 H45 0.9500 .
C46 H46 0.9500 .
O4 C47 1.429(2) .
C47 H47A 0.9800 .
C47 H47B 0.9800 .
C47 H47C 0.9800 .

loop_
_geom_torsion_atom_site_label_1
_geom_torsion_atom_site_label_2
_geom_torsion_atom_site_label_3
_geom_torsion_atom_site_label_4
_geom_torsion
C16 C11 C12 C13 0.3(3)
N1 C11 C12 C13 -177.28(18)
C11 C12 C13 C14 1.0(3)
C12 C13 C14 O1 179.15(19)
C12 C13 C14 C15 -1.3(3)
O1 C14 C15 C16 179.80(18)
C13 C14 C15 C16 0.2(3)
C14 C15 C16 C11 1.1(3)
C12 C11 C16 C15 -1.4(3)
N1 C11 C16 C15 176.25(18)
C13 C14 O1 C17 6.0(3)
C15 C14 O1 C17 -173.59(19)
C26 C21 C22 C23 0.1(3)
N2 C21 C22 C23 -176.81(17)
C21 C22 C23 C24 0.1(3)
C22 C23 C24 O2 -179.84(19)
C22 C23 C24 C25 -0.2(3)
O2 C24 C25 C26 179.76(19)
C23 C24 C25 C26 0.0(3)
C24 C25 C26 C21 0.1(3)
C22 C21 C26 C25 -0.2(3)
N2 C21 C26 C25 176.76(18)
C25 C24 O2 C27 175.6(2)
C23 C24 O2 C27 -4.7(3)
C36 C31 C32 C33 0.3(3)
N3 C31 C32 C33 -179.74(17)
C31 C32 C33 C34 -0.6(3)
C32 C33 C34 O3 179.94(18)
C32 C33 C34 C35 0.4(3)
O3 C34 C35 C36 -179.48(17)
C33 C34 C35 C36 0.1(3)
C34 C35 C36 C31 -0.4(3)
C32 C31 C36 C35 0.2(3)
N3 C31 C36 C35 -179.77(17)
C33 C34 O3 C37 -1.1(3)
C35 C34 O3 C37 178.43(17)
C46 C41 C42 C43 1.0(3)
N4 C41 C42 C43 -178.64(19)
C41 C42 C43 C44 -0.2(3)
C42 C43 C44 O4 178.37(18)
C42 C43 C44 C45 -1.0(3)
O4 C44 C45 C46 -178.00(17)
C43 C44 C45 C46 1.4(3)
C44 C45 C46 C41 -0.6(3)
C42 C41 C46 C45 -0.6(3)
N4 C41 C46 C45 179.07(18)
C45 C44 O4 C47 175.09(17)
C43 C44 O4 C47 -4.3(3)
